data_2003442
loop_
_publ_author_name
'Mirceva, A.'
'Golic, L.'

_publ_section_title
;
 Hydroxylammonium Sulfate
;
_journal_issue 5
_journal_name_full 'Acta Crystallographica Section C'
_journal_page_first 798
_journal_page_last 800
_journal_paper_doi 10.1107/S0108270194013351
_journal_volume 51
_journal_year 1995
_chemical_compound_source ' recrystallization of the commercial product'
_chemical_formula_moiety 'H8 N2 O6 S1'
_chemical_formula_sum 'H8 N2 O6 S'
_chemical_formula_weight 164.14
_space_group_IT_number 14
_symmetry_cell_setting monoclinic
_symmetry_space_group_name_Hall '-P 2ybc'
_symmetry_space_group_name_H-M 'P 1 21/c 1'
_atom_type_scat_source 'Cromer & Mann (1968)'
_cell_angle_alpha 90.
_cell_angle_beta 106.93(3)
_cell_angle_gamma 90.
_cell_formula_units_Z 4
_cell_length_a 7.932(2)
_cell_length_b 7.321(2)
_cell_length_c 10.403(3)
_cell_measurement_reflns_used 45
_cell_measurement_temperature 293(1)
_cell_measurement_theta_max 13
_cell_measurement_theta_min 10
_cell_volume 577.9(3)
_diffrn_measurement_device 'Enraf-Nonius CAD-4'
_diffrn_measurement_method \w-2\q
_diffrn_radiation_type MoK\a
_diffrn_radiation_wavelength 0.71069
_diffrn_reflns_av_R_equivalents 0.026
_diffrn_reflns_limit_h_max 11
_diffrn_reflns_limit_h_min -11
_diffrn_reflns_limit_k_max 10
_diffrn_reflns_limit_k_min -10
_diffrn_reflns_limit_l_max 14
_diffrn_reflns_limit_l_min -14
_diffrn_reflns_number 4180
_diffrn_reflns_theta_max 30
_diffrn_standards_decay_% 1.09
_diffrn_standards_interval_count 165
_diffrn_standards_number 3
_exptl_absorpt_coefficient_mu 0.510
_exptl_absorpt_correction_type none
_exptl_crystal_colour colourless
_exptl_crystal_density_diffrn 1.886
_exptl_crystal_density_meas 1.90(1)
_exptl_crystal_density_method flotation
_exptl_crystal_description 'approximately prismatic'
_exptl_crystal_size_max 0.50
_exptl_crystal_size_mid 0.41
_exptl_crystal_size_min 0.33
_refine_diff_density_max 0.24
_refine_diff_density_min -0.52
_refine_ls_extinction_coef 'g = 2.9(3)'
_refine_ls_extinction_method 'Larson (1967)'
_refine_ls_goodness_of_fit_obs 0.363
_refine_ls_hydrogen_treatment refall
_refine_ls_number_parameters 115
_refine_ls_number_reflns 1578
_refine_ls_R_factor_obs 0.026
_refine_ls_shift/esd_max 0.181
_refine_ls_structure_factor_coef F
_refine_ls_weighting_scheme 'Weighting scheme: empirical'
_refine_ls_wR_factor_obs 0.026
_reflns_number_observed 1520
_reflns_number_total 1688
_reflns_observed_criterion I>2.5\s(I)
_cod_data_source_file du1099.cif
_cod_data_source_block du1099a
_cod_original_cell_volume 577.9(5)
_cod_original_sg_symbol_H-M 'P 21/c'
_cod_original_formula_sum 'H8 N2 O6 S1'
_cod_database_code 2003442

loop_
_symmetry_equiv_pos_as_xyz
x,y,z
x,1/2-y,1/2+z
-x,-y,-z
-x,1/2+y,1/2-z

loop_
_atom_site_label
_atom_site_fract_x
_atom_site_fract_y
_atom_site_fract_z
_atom_site_U_iso_or_equiv
S .27308(2) .19217(3) .08728(2) 0.01704(6)
O(1) .2982(1) .1238(1) -.03936(7) 0.0268(2)
O(2) .4145(1) .3233(1) .15036(8) 0.0287(2)
O(3) .2766(1) .0401(1) .18056(8) 0.0287(2)
O(4) .0992(1) .2841(1) .05753(7) 0.0279(2)
O(5) .9127 .1888(1) .30823(8) 0.0269(2)
N(1) .9616(1) .0244(1) .25810(8) 0.0228(2)
O(6) .6916(1) .3230(2) .04715(8) 0.0371(3)
N(2) .5909(1) .2880(1) -.08644(8) 0.0240(2)
H(1) .966(3) -.063(3) .312(2) 0.030(4)
H(2) 1.065(3) .037(3) .245(2) 0.035(4)
H(3) .878(3) .003(3) .182(2) 0.037(4)
H(4) .977(3) .192(3) .388(2) 0.035(4)
H(5) .641(3) .212(3) -.118(2) 0.031(4)
H(6) .495(3) .247(3) -.089(2) 0.034(4)
H(7) .580(3) .388(3) -.129(2) 0.035(4)
H(8) .612(4) .318(4) .088(3) 0.052(6)

loop_
_geom_angle_atom_site_label_1
_geom_angle_atom_site_label_2
_geom_angle_atom_site_label_3
_geom_angle
_geom_angle_publ_flag
O(1) S O(2) 109.54(5) yes
O(1) S O(3) 110.51(5) yes
O(1) S O(4) 109.06(4) yes
O(2) S O(3) 109.42(5) yes
O(2) S O(4) 109.71(5) yes
O(3) S O(4) 108.58(5) yes
O(5) N(1) H(1) 111(2) yes
O(5) N(1) H(2) 110.0(10) yes
O(5) N(1) H(3) 105.0(10) yes
H(1) N(1) H(2) 109(2) yes
H(1) N(1) H(3) 110(2) yes
H(2) N(1) H(3) 112(2) yes
N(1) O(5) H(4) 104(2) yes
O(6) N(2) H(5) 109.0(10) yes
O(6) N(2) H(6) 111.0(10) yes
O(6) N(2) H(7) 107.0(10) yes
H(5) N(2) H(6) 107(2) yes
H(5) N(2) H(7) 112(2) yes
H(6) N(2) H(7) 111(2) yes
N(2) O(6) H(8) 101(2) yes

loop_
_geom_bond_atom_site_label_1
_geom_bond_atom_site_label_2
_geom_bond_distance
_geom_bond_publ_flag
S O(1) 1.4761(9) yes
S O(2) 1.4771(8) yes
S O(3) 1.4717(9) yes
S O(4) 1.4841(8) yes
N(1) H(1) 0.84(2) yes
N(1) H(2) 0.87(3) yes
N(1) H(3) 0.89(2) yes
N(1) O(5) 1.4100(10) yes
O(5) H(4) 0.84(2) yes
N(2) H(5) 0.81(2) yes
N(2) H(6) 0.81(2) yes
N(2) H(7) 0.85(2) yes
N(2) O(6) 1.4100(10) yes
O(6) H(8) 0.86(4) yes
